data_4077571
loop_
_publ_author_name
'Fang, Xinggao'
'Scott, Brian L.'
'John, Kevin D.'
'Kubas, Gregory J.'

_publ_section_title
;
 Synthesis of and Small Molecule Coordination to Highly Electrophilic
 Cationic Manganese(I) and Rhenium(I) Carbonyl Complexes with Tied-Back
 Phosphites
;
_journal_issue 20
_journal_name_full Organometallics
_journal_page_first 4141
_journal_paper_doi 10.1021/om0004693
_journal_volume 19
_journal_year 2000
_chemical_formula_sum 'C50 H31 B F24 O14 P2 Re2'
_chemical_formula_weight 1756.90
_chemical_name_systematic
; 
 ? 
;
_space_group_IT_number 15
_symmetry_cell_setting monoclinic
_symmetry_space_group_name_Hall '-C 2yc'
_symmetry_space_group_name_H-M 'C 1 2/c 1'
_atom_sites_solution_hydrogens geom
_atom_sites_solution_primary direct
_atom_sites_solution_secondary difmap
_audit_creation_method SHELXL-97
_cell_angle_alpha 90.00
_cell_angle_beta 94.6000(10)
_cell_angle_gamma 90.00
_cell_formula_units_Z 4
_cell_length_a 19.7070(10)
_cell_length_b 16.5848(8)
_cell_length_c 18.5384(10)
_cell_measurement_temperature 203(2)
_cell_volume 6039.5(5)
_computing_structure_refinement 'SHELXL-97 (Sheldrick, 1997)'
_computing_structure_solution 'SHELXS-97 (Sheldrick, 1990)'
_diffrn_ambient_temperature 293(2)
_diffrn_radiation_monochromator graphite
_diffrn_radiation_source 'fine-focus sealed tube'
_diffrn_radiation_type MoK\a
_diffrn_radiation_wavelength 0.71073
_diffrn_reflns_av_R_equivalents 0.0179
_diffrn_reflns_av_sigmaI/netI 0.0237
_diffrn_reflns_limit_h_max 21
_diffrn_reflns_limit_h_min -21
_diffrn_reflns_limit_k_max 18
_diffrn_reflns_limit_k_min -18
_diffrn_reflns_limit_l_max 18
_diffrn_reflns_limit_l_min -20
_diffrn_reflns_number 9725
_diffrn_reflns_theta_max 23.34
_diffrn_reflns_theta_min 1.61
_exptl_absorpt_coefficient_mu 4.193
_exptl_crystal_density_diffrn 1.932
_exptl_crystal_density_method 'not measured'
_exptl_crystal_F_000 3376
_refine_diff_density_max 1.040
_refine_diff_density_min -1.040
_refine_diff_density_rms 0.095
_refine_ls_extinction_method none
_refine_ls_goodness_of_fit_ref 1.408
_refine_ls_hydrogen_treatment mixed
_refine_ls_matrix_type full
_refine_ls_number_parameters 421
_refine_ls_number_reflns 4126
_refine_ls_number_restraints 0
_refine_ls_restrained_S_all 1.408
_refine_ls_R_factor_all 0.0308
_refine_ls_R_factor_gt 0.0277
_refine_ls_shift/su_max 0.002
_refine_ls_shift/su_mean 0.000
_refine_ls_structure_factor_coef Fsqd
_refine_ls_weighting_details 'calc w=1/[\s^2^(Fo^2^)+(0.0458P)^2^+0.0000P] where P=(Fo^2^+2Fc^2^)/3'
_refine_ls_weighting_scheme calc
_refine_ls_wR_factor_gt 0.0811
_refine_ls_wR_factor_ref 0.0834
_reflns_number_gt 3790
_reflns_number_total 4126
_reflns_threshold_expression >2sigma(I)
_cod_data_source_file om0004693.cif
_cod_data_source_block ccd315a
_cod_original_sg_symbol_H-M '&#x0091;C 2/c&#x0092;'
_cod_database_code 4077571

loop_
_symmetry_equiv_pos_as_xyz
'x, y, z'
'-x, y, -z+1/2'
'x+1/2, y+1/2, z'
'-x+1/2, y+1/2, -z+1/2'
'-x, -y, -z'
'x, -y, z-1/2'
'-x+1/2, -y+1/2, -z'
'x+1/2, -y+1/2, z-1/2'

loop_
_atom_site_label
_atom_site_type_symbol
_atom_site_fract_x
_atom_site_fract_y
_atom_site_fract_z
_atom_site_U_iso_or_equiv
_atom_site_adp_type
_atom_site_occupancy
_atom_site_symmetry_multiplicity
_atom_site_calc_flag
_atom_site_refinement_flags
Re1 Re 0.060683(9) 0.539807(12) 0.187936(9) 0.03295(11) Uani 1 1 d .
H H 0.0000 0.562(5) 0.2500 0.080 Uiso 1 2 d S
B1 B 0.0000 0.1009(4) 0.2500 0.0225(14) Uani 1 2 d S
P1 P 0.14344(6) 0.57373(8) 0.28321(6) 0.0318(3) Uani 1 1 d .
O1 O 0.16686(15) 0.5000(2) 0.33401(17) 0.0382(8) Uani 1 1 d .
O2 O 0.21301(15) 0.6103(2) 0.26063(17) 0.0447(8) Uani 1 1 d .
O3 O 0.11859(15) 0.6383(2) 0.33882(18) 0.0403(8) Uani 1 1 d .
O4 O 0.1682(2) 0.5295(4) 0.0763(3) 0.093(2) Uani 1 1 d .
O5 O 0.0829(2) 0.3602(3) 0.2338(2) 0.0712(12) Uani 1 1 d .
O6 O -0.04978(17) 0.4925(2) 0.06491(18) 0.0485(9) Uani 1 1 d .
O7 O 0.0413(3) 0.7247(3) 0.1603(3) 0.0962(17) Uani 1 1 d .
F1 F -0.06813(18) 0.2360(2) 0.4994(2) 0.0745(11) Uani 1 1 d .
F2 F -0.0120(2) 0.3407(3) 0.5081(3) 0.117(2) Uani 1 1 d .
F3 F -0.0903(3) 0.3269(4) 0.4256(2) 0.139(2) Uani 1 1 d .
F4 F 0.22073(19) 0.2767(3) 0.3209(2) 0.1077(17) Uani 1 1 d .
F5 F 0.23433(17) 0.2011(3) 0.4096(3) 0.1006(15) Uani 1 1 d .
F6 F 0.21147(18) 0.3227(3) 0.4253(3) 0.1005(15) Uani 1 1 d .
F7 F 0.1936(3) -0.1834(3) 0.2993(3) 0.128(2) Uani 1 1 d .
F8 F 0.1786(4) -0.0933(5) 0.3713(2) 0.211(4) Uani 1 1 d .
F9 F 0.2556(2) -0.0882(4) 0.2990(3) 0.132(2) Uani 1 1 d .
F10 F 0.02793(19) -0.1022(3) 0.0309(2) 0.1119(18) Uani 1 1 d .
F11 F 0.1060(4) -0.0291(3) 0.0095(2) 0.148(3) Uani 1 1 d .
F12 F 0.1265(3) -0.1447(4) 0.0430(3) 0.160(3) Uani 1 1 d .
C1 C 0.2170(2) 0.5198(3) 0.3939(3) 0.0416(12) Uani 1 1 d .
H1A H 0.2582 0.4887 0.3896 0.050 Uiso 1 1 calc R
H1B H 0.1990 0.5059 0.4395 0.050 Uiso 1 1 calc R
C2 C 0.2623(2) 0.6297(3) 0.3213(3) 0.0411(12) Uani 1 1 d .
H2A H 0.2735 0.6867 0.3200 0.049 Uiso 1 1 calc R
H2B H 0.3038 0.5993 0.3170 0.049 Uiso 1 1 calc R
C3 C 0.1684(2) 0.6570(3) 0.3993(3) 0.0408(12) Uani 1 1 d .
H3A H 0.1495 0.6436 0.4445 0.049 Uiso 1 1 calc R
H3B H 0.1782 0.7143 0.3995 0.049 Uiso 1 1 calc R
C4 C 0.2337(2) 0.6099(3) 0.3930(2) 0.0368(11) Uani 1 1 d .
C5 C 0.2859(2) 0.6320(4) 0.4558(3) 0.0506(14) Uani 1 1 d .
H5A H 0.3271 0.6021 0.4515 0.076 Uiso 1 1 calc R
H5B H 0.2677 0.6191 0.5009 0.076 Uiso 1 1 calc R
H5C H 0.2955 0.6887 0.4542 0.076 Uiso 1 1 calc R
C6 C 0.1293(3) 0.5328(4) 0.1187(3) 0.0589(17) Uani 1 1 d .
C7 C 0.0744(3) 0.4248(4) 0.2165(3) 0.0472(13) Uani 1 1 d .
C8 C -0.0109(2) 0.5094(3) 0.1110(3) 0.0372(11) Uani 1 1 d .
C9 C 0.0483(3) 0.6576(4) 0.1688(3) 0.0575(15) Uani 1 1 d .
C10 C 0.03023(19) 0.1606(2) 0.3144(2) 0.0244(9) Uani 1 1 d .
C11 C -0.0128(2) 0.1990(3) 0.3604(2) 0.0269(9) Uani 1 1 d .
H11 H -0.0590 0.1865 0.3557 0.032 Uiso 1 1 calc R
C12 C 0.0099(2) 0.2540(3) 0.4118(2) 0.0301(10) Uani 1 1 d .
C12A C -0.0400(3) 0.2898(3) 0.4603(3) 0.0415(12) Uani 1 1 d .
C13 C 0.0778(2) 0.2755(3) 0.4207(3) 0.0393(11) Uani 1 1 d .
H13 H 0.0932 0.3129 0.4557 0.047 Uiso 1 1 calc R
C14 C 0.1222(2) 0.2401(3) 0.3762(2) 0.0304(10) Uani 1 1 d .
C14A C 0.1959(3) 0.2603(3) 0.3832(3) 0.0474(13) Uani 1 1 d .
C15 C 0.0984(2) 0.1836(3) 0.3244(2) 0.0273(9) Uani 1 1 d .
H15 H 0.1293 0.1603 0.2953 0.033 Uiso 1 1 calc R
C16 C 0.0567(2) 0.0374(2) 0.2228(3) 0.0241(10) Uani 1 1 d .
C17 C 0.1024(2) -0.0026(3) 0.2723(2) 0.0290(10) Uani 1 1 d .
H17 H 0.1050 0.0132 0.3205 0.035 Uiso 1 1 calc R
C18 C 0.1437(2) -0.0643(3) 0.2524(3) 0.0370(11) Uani 1 1 d .
C18A C 0.1914(3) -0.1044(4) 0.3080(3) 0.0614(16) Uani 1 1 d .
C19 C 0.1401(2) -0.0913(3) 0.1811(3) 0.0399(12) Uani 1 1 d .
H19 H 0.1672 -0.1337 0.1676 0.048 Uiso 1 1 calc R
C20 C 0.0954(2) -0.0538(3) 0.1310(3) 0.0325(11) Uani 1 1 d .
C20A C 0.0895(2) -0.0832(4) 0.0550(3) 0.0494(14) Uani 1 1 d .
C21 C 0.0551(2) 0.0089(3) 0.1511(2) 0.0278(9) Uani 1 1 d .
H21 H 0.0256 0.0334 0.1160 0.033 Uiso 1 1 calc R

loop_
_atom_site_aniso_label
_atom_site_aniso_U_11
_atom_site_aniso_U_22
_atom_site_aniso_U_33
_atom_site_aniso_U_23
_atom_site_aniso_U_13
_atom_site_aniso_U_12
Re1 0.03769(15) 0.03590(18) 0.02503(15) 0.00265(7) 0.00116(9) 0.00083(7)
B1 0.019(3) 0.027(4) 0.023(3) 0.000 0.005(2) 0.000
P1 0.0340(6) 0.0346(7) 0.0272(6) 0.0010(5) 0.0044(5) 0.0014(5)
O1 0.0452(18) 0.034(2) 0.0343(18) 0.0047(16) -0.0014(14) 0.0020(15)
O2 0.0435(18) 0.060(2) 0.0314(17) 0.0038(17) 0.0093(14) -0.0090(16)
O3 0.0326(16) 0.046(2) 0.0419(19) -0.0110(16) 0.0006(14) 0.0075(14)
O4 0.061(3) 0.178(6) 0.043(3) -0.013(3) 0.023(2) -0.012(3)
O5 0.101(3) 0.035(3) 0.074(3) 0.004(2) -0.022(2) 0.004(2)
O6 0.046(2) 0.061(3) 0.037(2) -0.009(2) -0.0013(17) -0.0005(19)
O7 0.122(4) 0.046(3) 0.113(4) 0.026(3) -0.036(3) -0.008(3)
F1 0.082(2) 0.056(2) 0.094(3) -0.003(2) 0.057(2) 0.0025(18)
F2 0.124(3) 0.119(4) 0.120(4) -0.091(3) 0.074(3) -0.054(3)
F3 0.170(4) 0.196(5) 0.056(2) 0.025(3) 0.039(3) 0.151(4)
F4 0.063(2) 0.194(5) 0.067(3) 0.002(3) 0.0122(19) -0.072(3)
F5 0.0438(19) 0.086(3) 0.168(4) 0.018(3) -0.019(2) -0.0063(19)
F6 0.066(2) 0.093(3) 0.141(4) -0.063(3) -0.001(2) -0.032(2)
F7 0.159(5) 0.077(3) 0.144(5) 0.046(3) -0.015(4) 0.056(3)
F8 0.257(7) 0.335(9) 0.038(2) 0.025(4) 0.004(3) 0.253(8)
F9 0.065(3) 0.181(5) 0.142(4) 0.064(4) -0.032(3) 0.014(3)
F10 0.070(2) 0.183(5) 0.082(3) -0.079(3) -0.003(2) -0.022(3)
F11 0.274(8) 0.135(5) 0.042(2) -0.039(3) 0.056(3) -0.110(5)
F12 0.190(5) 0.184(6) 0.097(4) -0.094(4) -0.042(3) 0.133(5)
C1 0.038(3) 0.050(3) 0.035(3) 0.004(2) -0.004(2) 0.002(2)
C2 0.035(2) 0.046(3) 0.043(3) -0.004(2) 0.006(2) -0.005(2)
C3 0.043(3) 0.044(3) 0.036(3) -0.009(2) 0.005(2) 0.003(2)
C4 0.033(2) 0.045(3) 0.032(3) -0.005(2) 0.0041(19) -0.002(2)
C5 0.041(3) 0.064(4) 0.045(3) -0.006(3) -0.008(2) -0.001(2)
C6 0.049(3) 0.092(5) 0.035(3) -0.002(3) -0.003(3) -0.003(3)
C7 0.055(3) 0.049(4) 0.036(3) 0.001(3) -0.005(2) 0.008(3)
C8 0.042(3) 0.039(3) 0.031(3) 0.008(2) 0.005(2) 0.004(2)
C9 0.066(3) 0.049(4) 0.055(3) 0.016(3) -0.016(3) -0.009(3)
C10 0.031(2) 0.020(2) 0.022(2) 0.0060(18) 0.0050(17) 0.0005(17)
C11 0.032(2) 0.022(2) 0.026(2) 0.0028(19) 0.0045(17) -0.0001(17)
C12 0.046(3) 0.021(3) 0.024(2) 0.0003(19) 0.0104(19) 0.0033(19)
C12A 0.063(3) 0.032(3) 0.031(3) -0.003(2) 0.011(2) 0.000(2)
C13 0.060(3) 0.026(3) 0.031(3) 0.001(2) 0.001(2) -0.007(2)
C14 0.040(2) 0.025(3) 0.027(2) 0.003(2) 0.0033(19) -0.0086(19)
C14A 0.047(3) 0.049(4) 0.044(3) -0.010(3) -0.005(2) -0.019(3)
C15 0.032(2) 0.027(3) 0.023(2) 0.0016(19) 0.0054(17) -0.0042(18)
C16 0.025(2) 0.020(3) 0.028(2) 0.0021(18) 0.0047(18) -0.0018(16)
C17 0.031(2) 0.027(3) 0.029(2) 0.003(2) 0.0053(18) -0.0001(19)
C18 0.038(2) 0.034(3) 0.040(3) 0.008(2) 0.007(2) 0.010(2)
C18A 0.062(4) 0.059(4) 0.064(4) 0.013(3) 0.009(3) 0.031(3)
C19 0.037(2) 0.031(3) 0.054(3) -0.006(2) 0.014(2) 0.004(2)
C20 0.030(2) 0.031(3) 0.037(3) -0.010(2) 0.007(2) -0.0035(18)
C20A 0.043(3) 0.056(4) 0.051(3) -0.022(3) 0.011(2) 0.005(2)
C21 0.026(2) 0.026(3) 0.032(2) -0.002(2) 0.0020(17) -0.0022(18)

loop_
_atom_type_symbol
_atom_type_description
_atom_type_scat_dispersion_real
_atom_type_scat_dispersion_imag
_atom_type_scat_source
C C 0.0033 0.0016 'International Tables Vol C Tables 4.2.6.8 and 6.1.1.4'
H H 0.0000 0.0000 'International Tables Vol C Tables 4.2.6.8 and 6.1.1.4'
B B 0.0013 0.0007 'International Tables Vol C Tables 4.2.6.8 and 6.1.1.4'
O O 0.0106 0.0060 'International Tables Vol C Tables 4.2.6.8 and 6.1.1.4'
F F 0.0171 0.0103 'International Tables Vol C Tables 4.2.6.8 and 6.1.1.4'
P P 0.1023 0.0942 'International Tables Vol C Tables 4.2.6.8 and 6.1.1.4'
Re Re -1.0185 7.2310 'International Tables Vol C Tables 4.2.6.8 and 6.1.1.4'

loop_
_geom_angle_atom_site_label_1
_geom_angle_atom_site_label_2
_geom_angle_atom_site_label_3
_geom_angle
_geom_angle_site_symmetry_1
_geom_angle_site_symmetry_3
H Re1 C6 172(3) . .
H Re1 C8 92.3(7) . .
C6 Re1 C8 90.1(2) . .
H Re1 C7 96(3) . .
C6 Re1 C7 91.8(2) . .
C8 Re1 C7 91.2(2) . .
H Re1 C9 81(3) . .
C6 Re1 C9 91.3(3) . .
C8 Re1 C9 92.9(2) . .
C7 Re1 C9 174.8(2) . .
H Re1 P1 85.8(7) . .
C6 Re1 P1 91.88(17) . .
C8 Re1 P1 177.71(13) . .
C7 Re1 P1 87.65(16) . .
C9 Re1 P1 88.12(17) . .
C10 B1 C10 104.9(5) . 2
C10 B1 C16 112.5(2) . 2
C10 B1 C16 113.4(2) 2 2
C10 B1 C16 113.4(2) . .
C10 B1 C16 112.5(2) 2 .
C16 B1 C16 100.3(4) 2 .
O2 P1 O1 103.56(18) . .
O2 P1 O3 103.39(19) . .
O1 P1 O3 102.93(18) . .
O2 P1 Re1 116.82(13) . .
O1 P1 Re1 114.07(14) . .
O3 P1 Re1 114.40(12) . .
C1 O1 P1 115.0(3) . .
C2 O2 P1 114.6(3) . .
C3 O3 P1 114.7(3) . .
O1 C1 C4 110.1(4) . .
O2 C2 C4 110.8(3) . .
O3 C3 C4 110.7(4) . .
C3 C4 C2 109.3(4) . .
C3 C4 C1 108.5(4) . .
C2 C4 C1 108.4(4) . .
C3 C4 C5 109.9(4) . .
C2 C4 C5 109.8(4) . .
C1 C4 C5 110.9(4) . .
O4 C6 Re1 177.9(6) . .
O5 C7 Re1 178.7(5) . .
O6 C8 Re1 177.0(4) . .
O7 C9 Re1 177.8(6) . .
C15 C10 C11 114.7(4) . .
C15 C10 B1 123.8(3) . .
C11 C10 B1 121.2(3) . .
C12 C11 C10 123.1(4) . .
C11 C12 C13 121.0(4) . .
C11 C12 C12A 119.0(4) . .
C13 C12 C12A 119.9(4) . .
F3 C12A F1 105.0(5) . .
F3 C12A F2 107.1(5) . .
F1 C12A F2 103.8(4) . .
F3 C12A C12 113.7(4) . .
F1 C12A C12 112.9(4) . .
F2 C12A C12 113.4(4) . .
C14 C13 C12 118.1(4) . .
C13 C14 C15 120.2(4) . .
C13 C14 C14A 120.9(4) . .
C15 C14 C14A 118.9(4) . .
F5 C14A F4 103.8(5) . .
F5 C14A F6 105.5(4) . .
F4 C14A F6 105.7(5) . .
F5 C14A C14 113.3(4) . .
F4 C14A C14 113.6(4) . .
F6 C14A C14 114.1(5) . .
C10 C15 C14 122.8(4) . .
C17 C16 C21 115.1(4) . .
C17 C16 B1 121.3(4) . .
C21 C16 B1 122.7(4) . .
C18 C17 C16 122.7(4) . .
C17 C18 C19 120.5(4) . .
C17 C18 C18A 120.0(5) . .
C19 C18 C18A 119.5(5) . .
F8 C18A F9 111.2(7) . .
F8 C18A F7 105.9(7) . .
F9 C18A F7 98.4(5) . .
F8 C18A C18 115.1(5) . .
F9 C18A C18 112.4(5) . .
F7 C18A C18 112.5(6) . .
C20 C19 C18 118.4(4) . .
C19 C20 C21 120.7(4) . .
C19 C20 C20A 119.2(4) . .
C21 C20 C20A 120.0(4) . .
F12 C20A F11 105.2(6) . .
F12 C20A F10 106.1(5) . .
F11 C20A F10 102.9(6) . .
F12 C20A C20 114.9(5) . .
F11 C20A C20 112.7(5) . .
F10 C20A C20 113.9(4) . .
C20 C21 C16 122.5(4) . .

loop_
_geom_bond_atom_site_label_1
_geom_bond_atom_site_label_2
_geom_bond_distance
_geom_bond_site_symmetry_2
Re1 H 1.762(19) .
Re1 C6 1.941(6) .
Re1 C8 1.988(5) .
Re1 C7 1.992(6) .
Re1 C9 1.996(7) .
Re1 P1 2.3735(12) .
B1 C10 1.627(6) .
B1 C10 1.627(6) 2
B1 C16 1.644(6) 2
B1 C16 1.644(6) .
P1 O2 1.586(3) .
P1 O1 1.590(4) .
P1 O3 1.590(3) .
O1 C1 1.463(6) .
O2 C2 1.462(6) .
O3 C3 1.462(6) .
O4 C6 1.143(7) .
O5 C7 1.127(6) .
O6 C8 1.137(5) .
O7 C9 1.131(7) .
F1 C12A 1.301(6) .
F2 C12A 1.314(6) .
F3 C12A 1.293(6) .
F4 C14A 1.318(6) .
F5 C14A 1.310(7) .
F6 C14A 1.319(6) .
F7 C18A 1.322(7) .
F8 C18A 1.234(7) .
F9 C18A 1.316(7) .
F10 C20A 1.297(6) .
F11 C20A 1.291(7) .
F12 C20A 1.284(6) .
C1 C4 1.530(7) .
C2 C4 1.521(6) .
C3 C4 1.518(6) .
C4 C5 1.534(6) .
C10 C15 1.393(6) .
C10 C11 1.404(6) .
C11 C12 1.368(6) .
C12 C13 1.383(6) .
C12 C12A 1.506(6) .
C13 C14 1.380(7) .
C14 C15 1.396(6) .
C14 C14A 1.486(6) .
C16 C17 1.400(6) .
C16 C21 1.408(7) .
C17 C18 1.375(6) .
C18 C19 1.393(7) .
C18 C18A 1.495(7) .
C19 C20 1.376(7) .
C20 C21 1.378(6) .
C20 C20A 1.488(7) .
